data_2230110
loop_
_publ_author_name
'Upreti, Shailesh'
'Yakubovich, Olga V.'
'Chernova, Natasha A.'
'Whittingham, M. Stanley'

_publ_section_title
;
 A novel lithium copper iron phosphate with idealized formula
 Li~5~Cu~2~^2+^Fe^3+^(PO~4~)~4~: crystal structure and distribution of
 defects
;
_journal_coeditor_code PK2312
_journal_issue 5
_journal_name_full 'Acta Crystallographica Section E'
_journal_page_first i29
_journal_paper_doi 10.1107/S1600536811011755
_journal_volume 67
_journal_year 2011
_chemical_formula_iupac 'Cu2.10 Fe1.15 Li4.59 (P O4 )4'
_chemical_formula_moiety 'Cu2.10 Fe1.15 O16 P4, 4.59(Li)'
_chemical_formula_sum 'Cu2.1 Fe1.15 Li4.59 O16 P4'
_chemical_formula_weight 609.63
_chemical_name_common 'Lithium Copper Iron Phosphate'
_chemical_name_systematic
;
Pentalithium dicopper iron tetraphosphate
;
_space_group_IT_number 2
_symmetry_cell_setting triclinic
_symmetry_space_group_name_Hall '-P 1'
_symmetry_space_group_name_H-M 'P -1'
_atom_sites_solution_primary direct
_atom_sites_solution_secondary difmap
_audit_creation_method SHELXL-97
_cell_angle_alpha 69.472(5)
_cell_angle_beta 89.764(6)
_cell_angle_gamma 75.501(5)
_cell_formula_units_Z 1
_cell_length_a 4.8950(14)
_cell_length_b 7.847(2)
_cell_length_c 8.388(2)
_cell_measurement_reflns_used 8918
_cell_measurement_temperature 298(2)
_cell_measurement_theta_max 28.28
_cell_measurement_theta_min 2.41
_cell_volume 290.88(13)
_computing_cell_refinement 'SAINT (Bruker, 2002)'
_computing_data_collection 'SMART (Bruker, 2001)'
_computing_data_reduction 'SAINT (Bruker, 2002)'
_computing_molecular_graphics 'DIAMOND (Brandenburg, 2006)'
_computing_publication_material 'publCIF (Westrip, 2010)'
_computing_structure_refinement 'SHELXL97 (Sheldrick, 2008)'
_computing_structure_solution 'SHELXS97 (Sheldrick, 2008)'
_diffrn_ambient_temperature 298(2)
_diffrn_measured_fraction_theta_full 0.982
_diffrn_measured_fraction_theta_max 0.982
_diffrn_measurement_device_type 'Bruker SMART APEX diffractometer'
_diffrn_measurement_method '\f scans, and \w scans'
_diffrn_radiation_monochromator graphite
_diffrn_radiation_source 'fine-focus sealed tube'
_diffrn_radiation_type MoK\a
_diffrn_radiation_wavelength 0.71073
_diffrn_reflns_av_R_equivalents 0.0231
_diffrn_reflns_av_sigmaI/netI 0.0289
_diffrn_reflns_limit_h_max 7
_diffrn_reflns_limit_h_min -7
_diffrn_reflns_limit_k_max 11
_diffrn_reflns_limit_k_min -11
_diffrn_reflns_limit_l_max 12
_diffrn_reflns_limit_l_min -12
_diffrn_reflns_number 100441
_diffrn_reflns_theta_full 30.57
_diffrn_reflns_theta_max 30.57
_diffrn_reflns_theta_min 2.60
_diffrn_standards_number 0
_exptl_absorpt_coefficient_mu 5.872
_exptl_absorpt_correction_T_max 0.332
_exptl_absorpt_correction_T_min 0.235
_exptl_absorpt_correction_type multi-scan
_exptl_absorpt_process_details '(SADABS; Bruker, 2000)'
_exptl_crystal_colour green
_exptl_crystal_density_diffrn 3.480
_exptl_crystal_density_method 'not measured'
_exptl_crystal_description Block
_exptl_crystal_F_000 293.9
_exptl_crystal_size_max 0.27
_exptl_crystal_size_mid 0.23
_exptl_crystal_size_min 0.19
_refine_diff_density_max 0.660
_refine_diff_density_min -0.633
_refine_ls_extinction_coef 0.008(3)
_refine_ls_extinction_expression Fc^*^=kFc[1+0.001xFc^2^\l^3^/sin(2\q)]^-1/4^
_refine_ls_extinction_method 'SHELXL-97 (Sheldrick, 2010)'
_refine_ls_goodness_of_fit_ref 1.198
_refine_ls_matrix_type full
_refine_ls_number_parameters 143
_refine_ls_number_reflns 1708
_refine_ls_number_restraints 0
_refine_ls_restrained_S_all 1.198
_refine_ls_R_factor_all 0.0324
_refine_ls_R_factor_gt 0.0310
_refine_ls_shift/su_max 0.001
_refine_ls_shift/su_mean 0.000
_refine_ls_structure_factor_coef Fsqd
_refine_ls_weighting_details 'calc w=1/[\s^2^(Fo^2^)+(0.0400P)^2^+0.5000P] where P=(Fo^2^+2Fc^2^)/3'
_refine_ls_weighting_scheme calc
_refine_ls_wR_factor_gt 0.0852
_refine_ls_wR_factor_ref 0.0862
_reflns_number_gt 1647
_reflns_number_total 1775
_reflns_threshold_expression >2\s(I)
_cod_data_source_file pk2312.cif
_cod_data_source_block I
_cod_original_formula_sum 'Cu2.10 Fe1.15 Li4.59 O16 P4'
_cod_database_code 2230110
_cod_database_fobs_code 2230110

loop_
_symmetry_equiv_pos_as_xyz
'x, y, z'
'-x, -y, -z'

loop_
_atom_site_type_symbol
_atom_site_label
_atom_site_fract_x
_atom_site_fract_y
_atom_site_fract_z
_atom_site_U_iso_or_equiv
_atom_site_adp_type
_atom_site_calc_flag
_atom_site_refinement_flags
_atom_site_occupancy
_atom_site_disorder_assembly
_atom_site_disorder_group
Cu Cu1 -0.5000 1.0000 1.0000 0.00809(14) Uani d S 1 . .
Fe Fe1 0.0000 1.0000 0.5000 0.00691(15) Uani d S 1 . .
Cu Cu2 -0.09925(13) 1.25406(8) 0.71583(7) 0.0080(2) Uani d P 0.551(2) . .
Li Li2 -0.09925(13) 1.25406(8) 0.71583(7) 0.0080(2) Uani d P 0.449(2) . .
P P1 -0.37011(14) 1.70119(10) 0.53149(9) 0.00622(16) Uani d . 1 . .
P P2 0.08696(15) 0.80671(10) 0.91211(8) 0.00607(16) Uani d . 1 . .
Li Li1 0.3243(15) 0.3973(10) 1.1070(9) 0.023(2) Uani d P 0.92(3) . .
Fe Fe2 0.3834(13) 0.4186(9) 0.8189(9) 0.014(2) Uani d P 0.076(3) . .
Li Li3 0.262(2) 1.5161(15) 0.7187(13) 0.040(2) Uani d P 0.924(3) . .
O O1 0.2556(4) 1.1578(3) 0.4209(3) 0.0106(4) Uani d . 1 . .
O O2 0.3006(4) 0.7643(3) 0.5056(3) 0.0090(4) Uani d . 1 . .
O O3 0.2355(5) 0.6208(3) 0.8948(3) 0.0132(4) Uani d . 1 . .
O O4 -0.2135(4) 0.7997(3) 0.9644(3) 0.0111(4) Uani d . 1 . .
O O5 0.0858(5) 0.9747(3) 0.7461(3) 0.0104(4) Uani d . 1 . .
O O6 -0.2511(4) 1.1666(3) 0.9440(2) 0.0076(4) Uani d . 1 . .
O O7 0.2528(4) 1.3249(3) 0.6291(3) 0.0108(4) Uani d . 1 . .
O O8 -0.2947(5) 1.5157(3) 0.6891(3) 0.0133(4) Uani d . 1 . .

loop_
_atom_site_aniso_label
_atom_site_aniso_U_11
_atom_site_aniso_U_22
_atom_site_aniso_U_33
_atom_site_aniso_U_12
_atom_site_aniso_U_13
_atom_site_aniso_U_23
Cu1 0.0056(2) 0.0073(2) 0.0128(2) -0.00214(17) 0.00253(17) -0.00512(18)
Fe1 0.0061(3) 0.0056(3) 0.0090(3) -0.00124(19) 0.00114(19) -0.0029(2)
Cu2 0.0102(3) 0.0052(3) 0.0078(3) -0.0007(2) 0.0029(2) -0.0023(2)
Li2 0.0102(3) 0.0052(3) 0.0078(3) -0.0007(2) 0.0029(2) -0.0023(2)
P1 0.0052(3) 0.0056(3) 0.0076(3) -0.0011(2) 0.0007(2) -0.0023(2)
P2 0.0054(3) 0.0060(3) 0.0067(3) -0.0009(2) 0.0008(2) -0.0026(2)
Li1 0.026(4) 0.019(4) 0.025(4) -0.002(3) -0.001(3) -0.011(3)
Fe2 0.014(3) 0.012(3) 0.018(4) -0.004(2) 0.006(2) -0.008(3)
Li3 0.058(6) 0.050(6) 0.036(5) -0.024(5) 0.013(5) -0.037(5)
O1 0.0101(9) 0.0133(10) 0.0120(9) -0.0062(8) 0.0023(7) -0.0069(8)
O2 0.0052(9) 0.0095(9) 0.0134(9) -0.0009(7) -0.0001(7) -0.0063(8)
O3 0.0153(10) 0.0115(10) 0.0134(9) 0.0000(8) 0.0017(8) -0.0079(8)
O4 0.0066(9) 0.0084(9) 0.0186(10) -0.0015(7) 0.0033(8) -0.0055(8)
O5 0.0160(10) 0.0091(9) 0.0069(8) -0.0058(8) -0.0003(7) -0.0023(7)
O6 0.0075(9) 0.0101(9) 0.0080(8) -0.0053(7) 0.0013(7) -0.0044(7)
O7 0.0105(9) 0.0128(10) 0.0127(9) -0.0055(8) 0.0056(7) -0.0075(8)
O8 0.0139(10) 0.0088(10) 0.0117(9) 0.0013(8) 0.0017(8) -0.0003(8)

loop_
_atom_type_symbol
_atom_type_description
_atom_type_scat_dispersion_real
_atom_type_scat_dispersion_imag
_atom_type_scat_source
Li Li -0.0003 0.0001 'International Tables Vol C Tables 4.2.6.8 and 6.1.1.4'
O O 0.0106 0.0060 'International Tables Vol C Tables 4.2.6.8 and 6.1.1.4'
P P 0.1023 0.0942 'International Tables Vol C Tables 4.2.6.8 and 6.1.1.4'
Fe Fe 0.3463 0.8444 'International Tables Vol C Tables 4.2.6.8 and 6.1.1.4'
Cu Cu 0.3201 1.2651 'International Tables Vol C Tables 4.2.6.8 and 6.1.1.4'

loop_
_geom_angle_atom_site_label_1
_geom_angle_atom_site_label_2
_geom_angle_atom_site_label_3
_geom_angle_site_symmetry_1
_geom_angle_site_symmetry_3
_geom_angle
_geom_angle_publ_flag
O4 Cu1 O6 2_477 . 88.35(9) ?
O1 Fe1 O5 . 2_576 88.97(8) ?
O1 Fe1 O2 . . 92.27(9) ?
O5 Fe1 O2 2_576 . 82.88(8) ?
O8 Cu2 O7 . . 92.29(9) ?
O8 Cu2 O6 . . 88.84(9) ?
O7 Cu2 O6 . . 136.25(9) ?
O8 Cu2 O5 . . 176.89(9) ?
O7 Cu2 O5 . . 90.75(9) ?
O6 Cu2 O5 . . 89.40(9) ?
O8 Cu2 O2 . 2_576 99.79(9) ?
O7 Cu2 O2 . 2_576 102.81(8) ?
O6 Cu2 O2 . 2_576 120.07(8) ?
O5 Cu2 O2 . 2_576 78.90(8) ?
O7 P1 O1 2_586 2_586 111.94(12) ?
O7 P1 O8 2_586 . 112.64(12) ?
O1 P1 O8 2_586 . 106.40(12) ?
O7 P1 O2 2_586 1_465 109.52(12) ?
O1 P1 O2 2_586 1_465 110.70(12) ?
O8 P1 O2 . 1_465 105.43(12) ?
O3 P2 O4 . . 108.60(12) ?
O3 P2 O5 . . 111.10(12) ?
O4 P2 O5 . . 112.78(12) ?
O3 P2 O6 . 2_577 109.26(12) ?
O4 P2 O6 . 2_577 108.23(12) ?
O5 P2 O6 . 2_577 106.78(11) ?

loop_
_geom_bond_atom_site_label_1
_geom_bond_atom_site_label_2
_geom_bond_site_symmetry_2
_geom_bond_distance
_geom_bond_publ_flag
Cu1 O4 2_477 1.936(2) y
Cu1 O6 . 1.9430(19) y
Fe1 O1 . 1.931(2) y
Fe1 O5 . 2.038(2) y
Fe1 O2 . 2.041(2) y
Cu2 O8 . 1.969(2) y
Cu2 O7 . 1.998(2) y
Cu2 O6 . 2.003(2) y
Cu2 O5 . 2.075(2) y
Cu2 O2 2_576 2.171(2) y
P1 O7 2_586 1.521(2) ?
P1 O1 2_586 1.524(2) ?
P1 O8 . 1.545(2) ?
P1 O2 1_465 1.555(2) ?
P2 O3 . 1.515(2) ?
P2 O4 . 1.542(2) ?
P2 O5 . 1.545(2) ?
P2 O6 2_577 1.554(2) ?
Li1 O3 . 1.967(8) yes
Li1 O4 2_567 2.028(7) yes
Li1 O8 2_577 2.045(7) yes
Li1 O3 2_667 2.124(8) yes
Fe2 O3 . 1.891(6) yes
Fe2 O8 1_645 2.063(6) yes
Fe2 O7 1_545 2.133(7) yes
Fe2 O6 1_645 2.236(7) yes
Fe2 O4 2_567 2.334(6) yes
Li3 O7 . 1.909(8) yes
Li3 O3 1_565 1.916(7) yes
Li3 O2 1_565 2.183(11) yes
Li3 O8 1_655 2.183(10) yes
